data_2002752
loop_
_publ_author_name
'Mueller-Buschbaum, Hk'
'Muenchau, S'

_publ_section_title
;
Zur Kenntnis des ersten Alkalimetall-Cadmium-Halogeno-Oxovanadats: K4
Cd V5 O15 Cl
;
_journal_name_full
;
Zeitschrift fuer Naturforschung, Teil B. Anorganische Chemie,
Organische Chemie (42,1987-)
;
_journal_page_first 493
_journal_page_last 497
_journal_volume 51
_journal_year 1996
_chemical_formula_structural 'K4 Cd (V5 O15 Cl)'
_chemical_formula_sum 'Cd Cl K4 O15 V5'
_chemical_name_systematic
;
Tetrapotassium cadmium 15-oxochloropentavanadate
;
_space_group_IT_number 75
_symmetry_cell_setting tetragonal
_symmetry_Int_Tables_number 75
_symmetry_space_group_name_Hall 'P 4'
_symmetry_space_group_name_H-M 'P 4'
_cell_angle_alpha 90
_cell_angle_beta 90
_cell_angle_gamma 90
_cell_formula_units_Z 1
_cell_length_a 9.097(1)
_cell_length_b 9.097(1)
_cell_length_c 5.331(2)
_cell_volume 441.2
_refine_ls_R_factor_all 0.1429
_cod_database_code 2002752

loop_
_symmetry_equiv_pos_as_xyz
x,y,z
-x,-y,z
y,-x,z
-y,x,z

loop_
_atom_site_aniso_label
_atom_site_aniso_U_11
_atom_site_aniso_U_12
_atom_site_aniso_U_13
_atom_site_aniso_U_22
_atom_site_aniso_U_23
_atom_site_aniso_U_33
K1 0.0258(2) -0.0098(2) -0.0027(2) 0.0431(3) 0.0029(2) 0.0199(2)
Cd1 0.01230(6) 0. 0. 0.01230(6) 0. 0.00721(12)
V1 0.01426(12) -0.00146(12) -0.0010(2) 0.01278(12) 0.0001(2) 0.0149(2)
V2 0.00978(15) 0. 0. 0.00978(15) 0. 0.0209(4)
Cl1 0.0270(3) 0. 0. 0.0270(3) 0. 0.0138(5)
O1 0.0231(7) 0.0012(7) -0.0014(6) 0.0171(7) 0.0013(6) 0.0144(7)
O2 0.0219(7) -0.0203(6) -0.0146(7) 0.0541(9) 0.0265(7) 0.0336(9)
O3 0.0387(8) -0.0103(7) 0.0063(7) 0.0144(7) -0.0009(6) 0.0310(9)
O4 0.0344(11) 0.0093(11) 0. 0.0324(11) 0. 0.0285(14)
O5 0.0233(10) 0. 0. 0.0233(10) 0. 0.015(2)

loop_
_atom_site_label
_atom_site_type_symbol
_atom_site_symmetry_multiplicity
_atom_site_Wyckoff_symbol
_atom_site_fract_x
_atom_site_fract_y
_atom_site_fract_z
_atom_site_occupancy
_atom_site_attached_hydrogens
_atom_site_calc_flag
K1 K1+ 4 d 0.67446(5) 0.16704(5) 0.41955(9) 1. 0 d
Cd1 Cd2+ 1 a 0. 0. 0.84051(5) 1. 0 d
V1 V5+ 4 d 0.38401(3) 0.14370(3) 0.89430(6) 1. 0 d
V2 V5+ 1 b 0.5 0.5 0.8599(2) 1. 0 d
Cl1 Cl1- 1 a 0. 0. 0.3257(2) 1. 0 d
O1 O2- 4 d 0.38859(14) 0.1443(2) 0.2014(2) 1. 0 d
O2 O2- 4 d 0.21352(14) 0.1187(2) 0.7983(3) 1. 0 d
O3 O2- 4 d 0.45109(15) 0.30833(14) 0.7680(2) 1. 0 d
O4 O2- 2 c 0.5 0. 0.7782(3) 1. 0 d
O5 O2- 1 b 0.5 0.5 0.1651(5) 1. 0 d

loop_
_atom_type_symbol
_atom_type_oxidation_number
K1+ 1.000
Cd2+ 2.000
V5+ 5.000
Cl1- -1.000
O2- -2.000
